data_2106515
loop_
_publ_author_name
'Hanscom, R.H.'

_publ_section_title
;
 Refinement of the crystal structure of monoclinic choritoid
;
_journal_name_full 'Acta Crystallographica B (24,1968-38,1982)'
_journal_page_first 780
_journal_page_last 784
_journal_volume 31
_journal_year 1975
_chemical_formula_sum 'Al3.92 Fe1.81 H4 Mg0.27 O14 Si2'
_chemical_name_systematic 'Fe1.81 Mg0.27 Al3.92 Si2 O10 (O H)4'
_space_group_IT_number 15
_symmetry_space_group_name_Hall '-C 2yc'
_symmetry_space_group_name_H-M 'C 1 2/c 1'
_cell_angle_alpha 90
_cell_angle_beta 101.738
_cell_angle_gamma 90
_cell_formula_units_Z 4
_cell_length_a 9.4818
_cell_length_b 5.4842
_cell_length_c 18.182
_cell_volume 925.694
_citation_journal_id_ASTM ACBCAR
_cod_data_source_file Hanscom_ACBCAR_1975_1943.cif
_cod_data_source_block H4Al3.92Fe1.81Mg0.27O14Si2
_cod_original_cell_volume 925.6941
_cod_original_formula_sum 'H4 Al3.92 Fe1.81 Mg0.27 O14 Si2'
_cod_database_code 2106515

loop_
_symmetry_equiv_pos_as_xyz
x,y,z
-x,y,-z+1/2
-x,-y,-z
x,-y,z-1/2
x+1/2,y+1/2,z
-x+1/2,y+1/2,-z+1/2
-x+1/2,-y+1/2,-z
x+1/2,-y+1/2,z-1/2

loop_
_atom_site_label
_atom_site_type_symbol
_atom_site_fract_x
_atom_site_fract_y
_atom_site_fract_z
_atom_site_occupancy
_atom_site_U_iso_or_equiv
Al3 Al+3 0.24986 0.6526 0.24879 1 0.0
O2 O-2 0.26504 0.94453 0.05039 1 0.0
Al2 Al+3 0 0.40144 0.25 1 0.0
O5 O-2 0.39457 0.64634 0.18757 1 0.0
O3 O-2 0.42445 0.39556 0.06415 1 0.0
O1 O-2 0.11529 0.39106 0.0533 1 0.0
O6 O-2 0.13835 0.90298 0.18719 1 0.0
Fe2 Fe+2 0.08357 0.7469 0.00105 0.865 0.0
Fe1 Fe+3 0.25 0.25 0 0.08 0.0
Mg1 Mg+2 0.08357 0.7469 0.00105 0.135 0.0
Al1 Al+3 0.25 0.25 0 0.92 0.0
O4 O-2 0.39376 0.15829 0.18846 1 0.0
O7 O-2 0.14838 0.40084 0.20243 1 0.0
Si1 Si+4 0.46321 0.40161 0.15626 1 0.0
